data_4069876
loop_
_publ_author_name
'Michiue, Kenji'
'Oshiki, Toshiyuki'
'Takai, Kazuhiko'
'Mitani, Makoto'
'Fujita, Terunori'

_publ_section_title
;
 Tantalum Complexes Incorporating Tris(pyrazolyl)Borate Ligands:
 Syntheses, Structures, and Ethylene Polymerization Behavior
;
_journal_issue 22
_journal_name_full Organometallics
_journal_page_first 6450
_journal_paper_doi 10.1021/om9004719
_journal_volume 28
_journal_year 2009
_chemical_formula_moiety 'C48 H57 B Cl2 N7 Ta, C H2 Cl2 '
_chemical_formula_sum 'C49 H59 B Cl4 N7 Ta'
_chemical_formula_weight 1079.62
_space_group_IT_number 2
_symmetry_cell_setting triclinic
_symmetry_Int_Tables_number 2
_symmetry_space_group_name_Hall '-P 1'
_symmetry_space_group_name_H-M 'P -1'
_cell_angle_alpha 92.229(7)
_cell_angle_beta 93.814(8)
_cell_angle_gamma 106.432(5)
_cell_formula_units_Z 2
_cell_length_a 9.3069(18)
_cell_length_b 14.326(3)
_cell_length_c 19.046(4)
_cell_measurement_reflns_used 6651
_cell_measurement_temperature 293.1
_cell_measurement_theta_max 31.0
_cell_measurement_theta_min 2.1
_cell_volume 2425.9(9)
_computing_cell_refinement CrystalClear
_computing_data_collection CrystalClear
_computing_data_reduction CrystalStructure
_computing_publication_material 'CrystalStructure 4.0'
_computing_structure_refinement SHELXL
_computing_structure_solution SIR2004
_diffrn_detector_area_resol_mean 7.31
_diffrn_measured_fraction_theta_full 0.96
_diffrn_measured_fraction_theta_max 0.745
_diffrn_measurement_device_type 'Rigaku Saturn724'
_diffrn_measurement_method \w
_diffrn_radiation_type 'Mo K\a'
_diffrn_radiation_wavelength 0.71069
_diffrn_reflns_av_R_equivalents 0.035
_diffrn_reflns_limit_h_max 12
_diffrn_reflns_limit_h_min -12
_diffrn_reflns_limit_k_max 19
_diffrn_reflns_limit_k_min -19
_diffrn_reflns_limit_l_max 26
_diffrn_reflns_limit_l_min -25
_diffrn_reflns_number 22777
_diffrn_reflns_theta_full 27.00
_diffrn_reflns_theta_max 29.53
_exptl_absorpt_coefficient_mu 2.524
_exptl_absorpt_correction_T_max 0.951
_exptl_absorpt_correction_T_min 0.804
_exptl_absorpt_correction_type multi-scan
_exptl_absorpt_process_details 'Jacobson, R. (1998) Private communication'
_exptl_crystal_colour red
_exptl_crystal_density_diffrn 1.478
_exptl_crystal_density_method 'not measured'
_exptl_crystal_description plate
_exptl_crystal_F_000 1096.00
_exptl_crystal_size_max 0.20
_exptl_crystal_size_mid 0.07
_exptl_crystal_size_min 0.02
_refine_diff_density_max 4.06
_refine_diff_density_min -1.36
_refine_ls_extinction_method none
_refine_ls_goodness_of_fit_ref 1.145
_refine_ls_hydrogen_treatment mixed
_refine_ls_number_parameters 564
_refine_ls_number_reflns 10113
_refine_ls_R_factor_gt 0.0369
_refine_ls_shift/su_max 0.0010
_refine_ls_structure_factor_coef Fsqd
_refine_ls_weighting_details 'w = 1/[\s^2^(Fo^2^)+(0.0342P)^2^+3.8776P] where P=(Fo^2^+2Fc^2^)/3'
_refine_ls_weighting_scheme calc
_refine_ls_wR_factor_ref 0.0905
_reflns_number_gt 8717
_reflns_number_total 10113
_reflns_threshold_expression F^2^>2.0\s(F^2^)
_cod_data_source_file om9004719_si_001.cif
_cod_data_source_block '_Complex3'
_cod_original_cell_volume 2426.0(9)
_cod_original_formula_sum 'C49 H59 B Cl4 N7 Ta '
_cod_database_code 4069876

loop_
_symmetry_equiv_pos_site_id
_symmetry_equiv_pos_as_xyz
1 +X,+Y,+Z
2 -X,-Y,-Z

loop_
_atom_site_label
_atom_site_type_symbol
_atom_site_fract_x
_atom_site_fract_y
_atom_site_fract_z
_atom_site_U_iso_or_equiv
_atom_site_adp_type
_atom_site_occupancy
_atom_site_symmetry_multiplicity
_atom_site_calc_flag
_atom_site_refinement_flags
Ta(1) Ta -0.076778(18) 0.301432(12) 0.263931(9) 0.01029(8) Uani 1.00 1 d .
Cl(1) Cl -0.25196(11) 0.15350(7) 0.22278(5) 0.0149(2) Uani 1.00 1 d .
Cl(2) Cl -0.25161(11) 0.39211(7) 0.25090(5) 0.0156(2) Uani 1.00 1 d .
Cl(3) Cl 0.4314(2) 0.94094(12) 0.15099(8) 0.0537(5) Uani 1.00 1 d .
Cl(4) Cl 0.28707(16) 0.89220(10) 0.28110(8) 0.0382(4) Uani 1.00 1 d .
N(1) N 0.2425(4) 0.2970(3) 0.22003(17) 0.0113(8) Uani 1.00 1 d .
N(2) N 0.1166(4) 0.2418(3) 0.24897(18) 0.0115(8) Uani 1.00 1 d .
N(3) N 0.0936(4) 0.4467(3) 0.27195(18) 0.0130(8) Uani 1.00 1 d .
N(7) N -0.0310(4) 0.3309(3) 0.14159(18) 0.0121(8) Uani 1.00 1 d .
N(8) N 0.2242(4) 0.4688(3) 0.23895(17) 0.0107(8) Uani 1.00 1 d .
N(9) N 0.1157(4) 0.3722(3) 0.12756(18) 0.0127(8) Uani 1.00 1 d .
N(10) N -0.0721(4) 0.2930(2) 0.35734(18) 0.0114(8) Uani 1.00 1 d .
C(1) C 0.0914(5) 0.5287(3) 0.3079(2) 0.0143(9) Uani 1.00 1 d .
C(2) C 0.2195(5) 0.6042(3) 0.2984(2) 0.0163(10) Uani 1.00 1 d .
C(3) C 0.3022(5) 0.5631(3) 0.2536(2) 0.0126(9) Uani 1.00 1 d .
C(4) C 0.4524(4) 0.6055(3) 0.2280(2) 0.0124(9) Uani 1.00 1 d .
C(5) C 0.5782(5) 0.5902(3) 0.2653(2) 0.0134(9) Uani 1.00 1 d .
C(6) C 0.7194(5) 0.6289(3) 0.2406(2) 0.0162(10) Uani 1.00 1 d .
C(7) C 0.7390(5) 0.6808(3) 0.1806(2) 0.0173(10) Uani 1.00 1 d .
C(8) C 0.6127(5) 0.6956(3) 0.1446(2) 0.0160(10) Uani 1.00 1 d .
C(9) C 0.4686(5) 0.6588(3) 0.1675(2) 0.0148(10) Uani 1.00 1 d .
C(10) C 0.5584(5) 0.5318(3) 0.3301(2) 0.0188(11) Uani 1.00 1 d .
C(11) C 0.8949(5) 0.7193(4) 0.1556(3) 0.0265(13) Uani 1.00 1 d .
C(12) C 0.3334(5) 0.6726(4) 0.1255(3) 0.0225(12) Uani 1.00 1 d .
C(13) C 0.3450(5) 0.2473(3) 0.2191(2) 0.0159(10) Uani 1.00 1 d .
C(14) C 0.2869(5) 0.1569(3) 0.2461(2) 0.0143(10) Uani 1.00 1 d .
C(15) C 0.1438(5) 0.1560(3) 0.2648(2) 0.0144(9) Uani 1.00 1 d .
C(16) C 0.0324(5) 0.0717(3) 0.2936(2) 0.0144(10) Uani 1.00 1 d .
C(17) C 0.0240(5) 0.0642(3) 0.3665(2) 0.0159(10) Uani 1.00 1 d .
C(18) C -0.0852(5) -0.0131(3) 0.3910(2) 0.0176(10) Uani 1.00 1 d .
C(19) C -0.1815(5) -0.0847(3) 0.3449(2) 0.0169(10) Uani 1.00 1 d .
C(20) C -0.1646(5) -0.0799(3) 0.2732(2) 0.0175(10) Uani 1.00 1 d .
C(21) C -0.0580(5) -0.0024(3) 0.2462(2) 0.0169(10) Uani 1.00 1 d .
C(22) C 0.1371(5) 0.1344(3) 0.4179(2) 0.0196(9) Uani 1.00 1 d .
C(23) C -0.3026(5) -0.1669(3) 0.3729(3) 0.0230(12) Uani 1.00 1 d .
C(24) C -0.0410(5) -0.0014(3) 0.1676(2) 0.0227(10) Uani 1.00 1 d .
C(25) C 0.1225(5) 0.3961(3) 0.0602(2) 0.0147(10) Uani 1.00 1 d .
C(26) C -0.0209(5) 0.3701(3) 0.0280(2) 0.0173(10) Uani 1.00 1 d .
C(27) C -0.1143(4) 0.3293(3) 0.0805(2) 0.0124(9) Uani 1.00 1 d .
C(28) C -0.2803(4) 0.2849(3) 0.0686(2) 0.0124(9) Uani 1.00 1 d .
C(29) C -0.3366(5) 0.1850(3) 0.0512(2) 0.0166(10) Uani 1.00 1 d .
C(30) C -0.4921(5) 0.1440(3) 0.0383(2) 0.0184(11) Uani 1.00 1 d .
C(31) C -0.5915(5) 0.2001(3) 0.0402(2) 0.0155(9) Uani 1.00 1 d .
C(32) C -0.5315(5) 0.3009(3) 0.0537(2) 0.0158(10) Uani 1.00 1 d .
C(33) C -0.3768(5) 0.3447(3) 0.0676(2) 0.0131(9) Uani 1.00 1 d .
C(34) C -0.2354(5) 0.1204(3) 0.0433(2) 0.0212(12) Uani 1.00 1 d .
C(35) C -0.7601(5) 0.1543(4) 0.0287(3) 0.0254(13) Uani 1.00 1 d .
C(36) C -0.3213(5) 0.4539(3) 0.0825(2) 0.0192(10) Uani 1.00 1 d .
C(37) C -0.0660(5) 0.2840(3) 0.4299(2) 0.0125(10) Uani 1.00 1 d .
C(38) C -0.1898(5) 0.2177(3) 0.4580(2) 0.0161(10) Uani 1.00 1 d .
C(39) C -0.1820(5) 0.2022(3) 0.5295(2) 0.0213(11) Uani 1.00 1 d .
C(40) C -0.0573(5) 0.2525(4) 0.5736(2) 0.0202(11) Uani 1.00 1 d .
C(41) C 0.0613(5) 0.3198(3) 0.5468(2) 0.0186(11) Uani 1.00 1 d .
C(42) C 0.0600(5) 0.3370(3) 0.4753(2) 0.0136(9) Uani 1.00 1 d .
C(43) C -0.3295(5) 0.1696(3) 0.4098(2) 0.0196(11) Uani 1.00 1 d .
C(44) C -0.4211(5) 0.2422(4) 0.4007(3) 0.0260(12) Uani 1.00 1 d .
C(45) C -0.4263(6) 0.0749(4) 0.4351(3) 0.0278(13) Uani 1.00 1 d .
C(46) C 0.1953(5) 0.4109(3) 0.4492(2) 0.0168(11) Uani 1.00 1 d .
C(47) C 0.2087(5) 0.5146(3) 0.4787(3) 0.0221(12) Uani 1.00 1 d .
C(48) C 0.3409(5) 0.3856(4) 0.4679(3) 0.0226(12) Uani 1.00 1 d .
C(49) C 0.4559(6) 0.9108(4) 0.2384(3) 0.0315(14) Uani 1.00 1 d .
B(1) B 0.2477(5) 0.3924(3) 0.1846(2) 0.0114(10) Uani 1.00 1 d .
H(1) H 0.366(5) 0.425(3) 0.160(2) 0.014(12) Uiso 1.00 1 d .
H(2) H 0.0150 0.5343 0.3354 0.017 Uiso 1.00 1 c R
H(3) H 0.2447 0.6680 0.3175 0.020 Uiso 1.00 1 c R
H(4) H 0.8032 0.6194 0.2653 0.019 Uiso 1.00 1 c R
H(5) H 0.6244 0.7308 0.1043 0.019 Uiso 1.00 1 c R
H(6) H 0.4726 0.5391 0.3526 0.023 Uiso 1.00 1 c R
H(7) H 0.6466 0.5548 0.3622 0.023 Uiso 1.00 1 c R
H(8) H 0.5435 0.4642 0.3166 0.023 Uiso 1.00 1 c R
H(9) H 0.9139 0.6714 0.1238 0.032 Uiso 1.00 1 c R
H(10) H 0.9681 0.7330 0.1954 0.032 Uiso 1.00 1 c R
H(11) H 0.9014 0.7781 0.1318 0.032 Uiso 1.00 1 c R
H(12) H 0.2479 0.6175 0.1298 0.027 Uiso 1.00 1 c R
H(13) H 0.3535 0.6783 0.0768 0.027 Uiso 1.00 1 c R
H(14) H 0.3130 0.7308 0.1432 0.027 Uiso 1.00 1 c R
H(15) H 0.4400 0.2700 0.2029 0.019 Uiso 1.00 1 c R
H(16) H 0.3332 0.1076 0.2508 0.017 Uiso 1.00 1 c R
H(17) H -0.0938 -0.0169 0.4392 0.021 Uiso 1.00 1 c R
H(18) H -0.2254 -0.1293 0.2423 0.021 Uiso 1.00 1 c R
H(19) H 0.1017 0.1896 0.4290 0.024 Uiso 1.00 1 c R
H(20) H 0.2314 0.1559 0.3973 0.024 Uiso 1.00 1 c R
H(21) H 0.1503 0.1025 0.4602 0.024 Uiso 1.00 1 c R
H(22) H -0.2679 -0.1817 0.4186 0.028 Uiso 1.00 1 c R
H(23) H -0.3239 -0.2238 0.3412 0.028 Uiso 1.00 1 c R
H(24) H -0.3922 -0.1471 0.3765 0.028 Uiso 1.00 1 c R
H(25) H 0.0462 -0.0212 0.1576 0.027 Uiso 1.00 1 c R
H(26) H -0.0297 0.0633 0.1526 0.027 Uiso 1.00 1 c R
H(27) H -0.1286 -0.0456 0.1429 0.027 Uiso 1.00 1 c R
H(28) H 0.2097 0.4254 0.0389 0.018 Uiso 1.00 1 c R
H(29) H -0.0499 0.3780 -0.0185 0.021 Uiso 1.00 1 c R
H(30) H -0.5300 0.0771 0.0282 0.022 Uiso 1.00 1 c R
H(31) H -0.5962 0.3398 0.0535 0.019 Uiso 1.00 1 c R
H(32) H -0.2585 0.0857 -0.0021 0.025 Uiso 1.00 1 c R
H(33) H -0.2507 0.0746 0.0795 0.025 Uiso 1.00 1 c R
H(34) H -0.1325 0.1597 0.0474 0.025 Uiso 1.00 1 c R
H(35) H -0.8090 0.2047 0.0236 0.031 Uiso 1.00 1 c R
H(36) H -0.7952 0.1177 0.0684 0.031 Uiso 1.00 1 c R
H(37) H -0.7829 0.1117 -0.0132 0.031 Uiso 1.00 1 c R
H(38) H -0.3291 0.4857 0.0396 0.023 Uiso 1.00 1 c R
H(39) H -0.2183 0.4719 0.1013 0.023 Uiso 1.00 1 c R
H(40) H -0.3813 0.4734 0.1161 0.023 Uiso 1.00 1 c R
H(41) H -0.2614 0.1575 0.5481 0.026 Uiso 1.00 1 c R
H(42) H -0.0533 0.2410 0.6213 0.024 Uiso 1.00 1 c R
H(43) H 0.1434 0.3541 0.5771 0.022 Uiso 1.00 1 c R
H(44) H -0.2976 0.1554 0.3636 0.024 Uiso 1.00 1 c R
H(45) H -0.5128 0.2115 0.3724 0.031 Uiso 1.00 1 c R
H(46) H -0.3639 0.2977 0.3779 0.031 Uiso 1.00 1 c R
H(47) H -0.4440 0.2630 0.4461 0.031 Uiso 1.00 1 c R
H(48) H -0.4681 0.0880 0.4778 0.033 Uiso 1.00 1 c R
H(49) H -0.3658 0.0316 0.4438 0.033 Uiso 1.00 1 c R
H(50) H -0.5061 0.0450 0.3996 0.033 Uiso 1.00 1 c R
H(51) H 0.1804 0.4098 0.3977 0.020 Uiso 1.00 1 c R
H(52) H 0.2210 0.5172 0.5293 0.027 Uiso 1.00 1 c R
H(53) H 0.1193 0.5319 0.4641 0.027 Uiso 1.00 1 c R
H(54) H 0.2942 0.5596 0.4612 0.027 Uiso 1.00 1 c R
H(55) H 0.3546 0.3821 0.5180 0.027 Uiso 1.00 1 c R
H(56) H 0.4239 0.4350 0.4524 0.027 Uiso 1.00 1 c R
H(57) H 0.3361 0.3238 0.4450 0.027 Uiso 1.00 1 c R
H(58) H 0.5343 0.9629 0.2639 0.038 Uiso 1.00 1 c R
H(59) H 0.4878 0.8519 0.2390 0.038 Uiso 1.00 1 c R

loop_
_atom_site_aniso_label
_atom_site_aniso_U_11
_atom_site_aniso_U_22
_atom_site_aniso_U_33
_atom_site_aniso_U_12
_atom_site_aniso_U_13
_atom_site_aniso_U_23
Ta(1) 0.007(6) 0.0117 0.0112 0.0013 0.0005 0.0002
Cl(1) 0.013(19) 0.0125 0.0161 -0.0010 -0.0006 -0.0013
Cl(2) 0.011(19) 0.0181 0.0191 0.0066 0.0014 0.0024
Cl(3) 0.07(4) 0.0418 0.0303 -0.0079 0.0005 0.0083
Cl(4) 0.03(3) 0.0308 0.0496 0.0028 0.0097 0.0058
N(1) 0.01(6) 0.0153 0.0116 0.0040 0.0021 -0.0009
N(2) 0.01(6) 0.0133 0.0139 0.0032 0.0016 -0.0027
N(3) 0.01(7) 0.0146 0.0176 0.0008 0.0011 0.0017
N(7) 0.01(7) 0.0151 0.0126 0.0014 -0.0007 -0.0018
N(8) 0.01(6) 0.0147 0.0099 0.0014 0.0010 0.0029
N(9) 0.01(6) 0.0158 0.0119 0.0001 0.0012 0.0018
N(10) 0.01(6) 0.0081 0.0180 0.0003 0.0020 0.0005
C(1) 0.01(7) 0.0167 0.0131 0.0056 0.0029 0.0008
C(2) 0.02(8) 0.0146 0.0176 0.0048 -0.0007 -0.0034
C(3) 0.01(8) 0.0131 0.0123 0.0010 -0.0014 0.0020
C(4) 0.01(7) 0.0121 0.0116 -0.0007 0.0018 -0.0005
C(5) 0.01(7) 0.0121 0.0143 0.0021 0.0005 -0.0012
C(6) 0.01(8) 0.0148 0.0197 0.0039 0.0002 -0.0011
C(7) 0.02(8) 0.0111 0.0230 -0.0008 0.0074 -0.0023
C(8) 0.02(8) 0.0114 0.0156 0.0008 0.0035 0.0025
C(9) 0.02(8) 0.0128 0.0138 0.0028 0.0003 -0.0002
C(10) 0.02(9) 0.0237 0.0158 0.0092 0.0023 -0.0000
C(11) 0.02(10) 0.0219 0.0363 -0.0011 0.0099 0.0029
C(12) 0.02(9) 0.0221 0.0236 0.0049 -0.0042 0.0070
C(13) 0.01(8) 0.0172 0.0223 0.0059 0.0040 -0.0014
C(14) 0.02(8) 0.0082 0.0186 0.0056 -0.0024 -0.0037
C(15) 0.01(7) 0.0143 0.0181 0.0048 0.0009 0.0004
C(16) 0.01(8) 0.0113 0.0215 0.0034 -0.0000 0.0014
C(17) 0.01(8) 0.0147 0.0190 0.0060 -0.0022 0.0018
C(18) 0.02(8) 0.0168 0.0174 0.0051 0.0006 0.0002
C(19) 0.01(8) 0.0126 0.0241 0.0034 -0.0007 0.0019
C(20) 0.02(8) 0.0114 0.0209 0.0017 -0.0019 -0.0028
C(21) 0.02(8) 0.0170 0.0188 0.0061 -0.0014 -0.0019
C(22) 0.02(7) 0.0170 0.0198 0.0025 -0.0013 -0.0024
C(23) 0.02(9) 0.0183 0.0270 0.0014 0.0032 0.0023
C(24) 0.02(9) 0.0221 0.0205 0.0044 -0.0019 0.0014
C(25) 0.01(8) 0.0171 0.0147 0.0048 0.0048 0.0045
C(26) 0.02(8) 0.0202 0.0167 0.0058 0.0014 0.0042
C(27) 0.01(7) 0.0135 0.0134 0.0027 0.0007 -0.0014
C(28) 0.01(7) 0.0189 0.0084 0.0032 -0.0001 0.0005
C(29) 0.02(8) 0.0195 0.0137 0.0040 -0.0032 0.0009
C(30) 0.02(9) 0.0178 0.0168 -0.0001 -0.0037 -0.0019
C(31) 0.01(8) 0.0203 0.0123 0.0017 0.0006 0.0009
C(32) 0.01(8) 0.0208 0.0141 0.0076 0.0014 -0.0017
C(33) 0.01(8) 0.0166 0.0082 0.0021 0.0014 0.0019
C(34) 0.02(9) 0.0191 0.0230 0.0077 -0.0035 -0.0029
C(35) 0.01(10) 0.0318 0.0279 -0.0004 -0.0003 -0.0058
C(36) 0.02(9) 0.0176 0.0202 0.0068 -0.0007 0.0028
C(37) 0.01(8) 0.0141 0.0136 0.0060 0.0018 0.0009
C(38) 0.01(8) 0.0177 0.0184 0.0053 0.0026 0.0035
C(39) 0.02(9) 0.0226 0.0208 0.0052 0.0062 0.0029
C(40) 0.02(9) 0.0277 0.0099 0.0089 0.0056 0.0061
C(41) 0.02(8) 0.0245 0.0158 0.0087 -0.0001 -0.0014
C(42) 0.01(8) 0.0179 0.0145 0.0089 0.0020 -0.0010
C(43) 0.02(9) 0.0226 0.0148 -0.0013 0.0057 0.0028
C(44) 0.01(10) 0.0312 0.0310 0.0013 -0.0006 0.0074
C(45) 0.02(10) 0.0244 0.0301 -0.0043 0.0096 0.0073
C(46) 0.01(9) 0.0189 0.0152 0.0026 -0.0017 -0.0026
C(47) 0.02(10) 0.0178 0.0289 0.0044 0.0010 0.0003
C(48) 0.01(10) 0.0251 0.0284 0.0053 -0.0001 -0.0041
C(49) 0.03(11) 0.0288 0.0338 0.0028 0.0016 0.0012
B(1) 0.01(8) 0.0127 0.0116 0.0013 0.0004 -0.0000

loop_
_atom_type_symbol
_atom_type_description
_atom_type_scat_dispersion_real
_atom_type_scat_dispersion_imag
_atom_type_scat_source
Ta Ta -0.705 6.523
;
International Tables for Crystallography
(1992, Vol. C, Tables 4.2.6.8 and 6.1.1.4)
;
Cl Cl 0.148 0.159
;
International Tables for Crystallography
(1992, Vol. C, Tables 4.2.6.8 and 6.1.1.4)
;
N N 0.006 0.003
;
International Tables for Crystallography
(1992, Vol. C, Tables 4.2.6.8 and 6.1.1.4)
;
C C 0.003 0.002
;
International Tables for Crystallography
(1992, Vol. C, Tables 4.2.6.8 and 6.1.1.4)
;
B B 0.001 0.001
;
International Tables for Crystallography
(1992, Vol. C, Tables 4.2.6.8 and 6.1.1.4)
;
H H 0.000 0.000
;
International Tables for Crystallography
(1992, Vol. C, Table 6.1.1.4)
;

loop_
_geom_angle_atom_site_label_1
_geom_angle_atom_site_label_2
_geom_angle_atom_site_label_3
_geom_angle
_geom_angle_publ_flag
Cl1 Ta1 Cl2 93.88(4) yes
Cl1 Ta1 N2 92.21(8) yes
Cl1 Ta1 N3 164.50(9) yes
Cl1 Ta1 N7 87.21(8) yes
Cl1 Ta1 N10 102.42(10) yes
Cl2 Ta1 N2 162.58(9) yes
Cl2 Ta1 N3 84.34(10) yes
Cl2 Ta1 N7 86.52(10) yes
Cl2 Ta1 N10 98.71(12) yes
N2 Ta1 N3 85.43(13) yes
N2 Ta1 N7 77.48(13) yes
N2 Ta1 N10 95.89(15) yes
N3 Ta1 N7 77.32(11) yes
N3 Ta1 N10 93.07(13) yes
N7 Ta1 N10 168.62(12) yes
N2 N1 C13 109.3(3) yes
N2 N1 B1 122.9(4) yes
C13 N1 B1 127.2(3) yes
Ta1 N2 N1 120.3(3) yes
Ta1 N2 C15 133.0(3) yes
N1 N2 C15 106.7(4) yes
Ta1 N3 N8 124.7(3) yes
Ta1 N3 C1 128.8(3) yes
N8 N3 C1 106.5(3) yes
Ta1 N7 N9 116.7(2) yes
Ta1 N7 C27 137.0(3) yes
N9 N7 C27 105.7(3) yes
N3 N8 C3 110.3(4) yes
N3 N8 B1 118.4(3) yes
C3 N8 B1 130.5(3) yes
N7 N9 C25 110.3(3) yes
N7 N9 B1 122.7(3) yes
C25 N9 B1 126.9(3) yes
Ta1 N10 C37 178.0(3) yes
N3 C1 C2 110.6(4) yes
C1 C2 C3 105.0(4) yes
N8 C3 C2 107.5(3) yes
N8 C3 C4 122.0(4) yes
C2 C3 C4 130.4(4) yes
C3 C4 C5 118.5(4) yes
C3 C4 C9 120.9(4) yes
C5 C4 C9 120.6(4) yes
C4 C5 C6 118.5(4) yes
C4 C5 C10 119.9(4) yes
C6 C5 C10 121.6(4) yes
C5 C6 C7 122.3(4) yes
C6 C7 C8 118.2(4) yes
C6 C7 C11 119.8(4) yes
C8 C7 C11 122.0(4) yes
C7 C8 C9 121.7(4) yes
C4 C9 C8 118.6(4) yes
C4 C9 C12 121.0(4) yes
C8 C9 C12 120.3(4) yes
N1 C13 C14 109.3(4) yes
C13 C14 C15 105.1(4) yes
N2 C15 C14 109.6(3) yes
N2 C15 C16 124.7(4) yes
C14 C15 C16 125.6(4) yes
C15 C16 C17 120.9(3) yes
C15 C16 C21 118.6(4) yes
C17 C16 C21 120.4(4) yes
C16 C17 C18 119.1(4) yes
C16 C17 C22 120.8(4) yes
C18 C17 C22 120.0(4) yes
C17 C18 C19 121.4(4) yes
C18 C19 C20 118.8(4) yes
C18 C19 C23 120.4(4) yes
C20 C19 C23 120.9(4) yes
C19 C20 C21 121.7(4) yes
C16 C21 C20 118.4(4) yes
C16 C21 C24 121.7(4) yes
C20 C21 C24 119.8(4) yes
N9 C25 C26 108.6(4) yes
C25 C26 C27 105.3(4) yes
N7 C27 C26 110.1(3) yes
N7 C27 C28 125.3(4) yes
C26 C27 C28 124.5(4) yes
C27 C28 C29 119.1(4) yes
C27 C28 C33 120.0(4) yes
C29 C28 C33 120.6(4) yes
C28 C29 C30 118.9(5) yes
C28 C29 C34 122.2(4) yes
C30 C29 C34 118.9(4) yes
C29 C30 C31 122.1(4) yes
C30 C31 C32 117.9(4) yes
C30 C31 C35 121.5(4) yes
C32 C31 C35 120.6(4) yes
C31 C32 C33 121.9(5) yes
C28 C33 C32 118.5(4) yes
C28 C33 C36 122.9(4) yes
C32 C33 C36 118.6(4) yes
N10 C37 C38 118.0(3) yes
N10 C37 C42 122.1(3) yes
C38 C37 C42 119.9(4) yes
C37 C38 C39 119.1(4) yes
C37 C38 C43 119.0(4) yes
C39 C38 C43 121.8(4) yes
C38 C39 C40 120.8(4) yes
C39 C40 C41 120.2(4) yes
C40 C41 C42 121.2(4) yes
C37 C42 C41 118.7(4) yes
C37 C42 C46 122.9(4) yes
C41 C42 C46 118.5(3) yes
C38 C43 C44 108.5(4) yes
C38 C43 C45 114.2(4) yes
C44 C43 C45 110.2(4) yes
C42 C46 C47 111.2(4) yes
C42 C46 C48 111.8(4) yes
C47 C46 C48 109.8(3) yes
Cl3 C49 Cl4 111.2(3) yes
N1 B1 N8 110.0(3) yes
N1 B1 N9 108.6(3) yes
N8 B1 N9 106.7(4) yes
N3 C1 H2 124.701 yes
C2 C1 H2 124.687 yes
C1 C2 H3 127.490 yes
C3 C2 H3 127.478 yes
C5 C6 H4 118.855 yes
C7 C6 H4 118.856 yes
C7 C8 H5 119.133 yes
C9 C8 H5 119.127 yes
C5 C10 H6 109.471 yes
C5 C10 H7 109.470 yes
C5 C10 H8 109.485 yes
H6 C10 H7 109.465 yes
H6 C10 H8 109.464 yes
H7 C10 H8 109.472 yes
C7 C11 H9 109.470 yes
C7 C11 H10 109.471 yes
C7 C11 H11 109.476 yes
H9 C11 H10 109.475 yes
H9 C11 H11 109.464 yes
H10 C11 H11 109.471 yes
C9 C12 H12 109.474 yes
C9 C12 H13 109.472 yes
C9 C12 H14 109.469 yes
H12 C12 H13 109.470 yes
H12 C12 H14 109.474 yes
H13 C12 H14 109.468 yes
N1 C13 H15 125.332 yes
C14 C13 H15 125.332 yes
C13 C14 H16 127.459 yes
C15 C14 H16 127.470 yes
C17 C18 H17 119.303 yes
C19 C18 H17 119.307 yes
C19 C20 H18 119.173 yes
C21 C20 H18 119.169 yes
C17 C22 H19 109.474 yes
C17 C22 H20 109.472 yes
C17 C22 H21 109.473 yes
H19 C22 H20 109.472 yes
H19 C22 H21 109.469 yes
H20 C22 H21 109.467 yes
C19 C23 H22 109.471 yes
C19 C23 H23 109.465 yes
C19 C23 H24 109.468 yes
H22 C23 H23 109.473 yes
H22 C23 H24 109.474 yes
H23 C23 H24 109.477 yes
C21 C24 H25 109.468 yes
C21 C24 H26 109.470 yes
C21 C24 H27 109.471 yes
H25 C24 H26 109.473 yes
H25 C24 H27 109.473 yes
H26 C24 H27 109.472 yes
N9 C25 H28 125.702 yes
C26 C25 H28 125.697 yes
C25 C26 H29 127.368 yes
C27 C26 H29 127.370 yes
C29 C30 H30 118.968 yes
C31 C30 H30 118.962 yes
C31 C32 H31 119.042 yes
C33 C32 H31 119.043 yes
C29 C34 H32 109.471 yes
C29 C34 H33 109.475 yes
C29 C34 H34 109.478 yes
H32 C34 H33 109.470 yes
H32 C34 H34 109.463 yes
H33 C34 H34 109.471 yes
C31 C35 H35 109.474 yes
C31 C35 H36 109.468 yes
C31 C35 H37 109.476 yes
H35 C35 H36 109.471 yes
H35 C35 H37 109.470 yes
H36 C35 H37 109.468 yes
C33 C36 H38 109.466 yes
C33 C36 H39 109.473 yes
C33 C36 H40 109.473 yes
H38 C36 H39 109.465 yes
H38 C36 H40 109.472 yes
H39 C36 H40 109.478 yes
C38 C39 H41 119.594 yes
C40 C39 H41 119.593 yes
C39 C40 H42 119.894 yes
C41 C40 H42 119.901 yes
C40 C41 H43 119.394 yes
C42 C41 H43 119.391 yes
C38 C43 H44 107.913 yes
C44 C43 H44 107.912 yes
C45 C43 H44 107.913 yes
C43 C44 H45 109.476 yes
C43 C44 H46 109.468 yes
C43 C44 H47 109.471 yes
H45 C44 H46 109.472 yes
H45 C44 H47 109.470 yes
H46 C44 H47 109.471 yes
C43 C45 H48 109.478 yes
C43 C45 H49 109.468 yes
C43 C45 H50 109.471 yes
H48 C45 H49 109.469 yes
H48 C45 H50 109.482 yes
H49 C45 H50 109.460 yes
C42 C46 H51 107.947 yes
C47 C46 H51 107.944 yes
C48 C46 H51 107.945 yes
C46 C47 H52 109.471 yes
C46 C47 H53 109.474 yes
C46 C47 H54 109.469 yes
H52 C47 H53 109.471 yes
H52 C47 H54 109.471 yes
H53 C47 H54 109.470 yes
C46 C48 H55 109.472 yes
C46 C48 H56 109.465 yes
C46 C48 H57 109.475 yes
H55 C48 H56 109.466 yes
H55 C48 H57 109.474 yes
H56 C48 H57 109.476 yes
Cl3 C49 H58 109.381 yes
Cl3 C49 H59 109.379 yes
Cl4 C49 H58 109.392 yes
Cl4 C49 H59 109.389 yes
H58 C49 H59 108.004 yes
N1 B1 H1 111(3) yes
N8 B1 H1 109(2) yes
N9 B1 H1 111(2) yes

loop_
_geom_bond_atom_site_label_1
_geom_bond_atom_site_label_2
_geom_bond_distance
_geom_bond_publ_flag
Ta1 Cl1 2.3473(9) yes
Ta1 Cl2 2.3588(12) yes
Ta1 N2 2.229(4) yes
Ta1 N3 2.224(3) yes
Ta1 N7 2.428(4) yes
Ta1 N10 1.786(3) yes
Cl3 C49 1.753(6) yes
Cl4 C49 1.775(6) yes
N1 N2 1.377(4) yes
N1 C13 1.342(6) yes
N1 B1 1.539(6) yes
N2 C15 1.364(6) yes
N3 N8 1.369(5) yes
N3 C1 1.342(6) yes
N7 N9 1.375(5) yes
N7 C27 1.351(5) yes
N8 C3 1.349(5) yes
N8 B1 1.547(6) yes
N9 C25 1.341(6) yes
N9 B1 1.539(5) yes
N10 C37 1.392(5) yes
C1 C2 1.392(5) yes
C2 C3 1.404(7) yes
C3 C4 1.481(6) yes
C4 C5 1.404(6) yes
C4 C9 1.400(6) yes
C5 C6 1.396(6) yes
C5 C10 1.509(6) yes
C6 C7 1.381(6) yes
C7 C8 1.393(7) yes
C7 C11 1.515(6) yes
C8 C9 1.400(6) yes
C9 C12 1.510(7) yes
C13 C14 1.389(6) yes
C14 C15 1.398(6) yes
C15 C16 1.501(6) yes
C16 C17 1.402(6) yes
C16 C21 1.403(5) yes
C17 C18 1.395(6) yes
C17 C22 1.505(6) yes
C18 C19 1.390(6) yes
C19 C20 1.386(6) yes
C19 C23 1.523(6) yes
C20 C21 1.404(6) yes
C21 C24 1.516(6) yes
C25 C26 1.374(6) yes
C26 C27 1.403(6) yes
C27 C28 1.493(5) yes
C28 C29 1.396(6) yes
C28 C33 1.406(7) yes
C29 C30 1.400(6) yes
C29 C34 1.505(7) yes
C30 C31 1.388(7) yes
C31 C32 1.399(6) yes
C31 C35 1.517(6) yes
C32 C33 1.401(6) yes
C33 C36 1.510(6) yes
C37 C38 1.421(6) yes
C37 C42 1.418(5) yes
C38 C39 1.389(6) yes
C38 C43 1.514(6) yes
C39 C40 1.386(6) yes
C40 C41 1.386(6) yes
C41 C42 1.393(6) yes
C42 C46 1.525(6) yes
C43 C44 1.528(8) yes
C43 C45 1.517(6) yes
C46 C47 1.536(7) yes
C46 C48 1.523(7) yes
C1 H2 0.930 yes
C2 H3 0.930 yes
C6 H4 0.930 yes
C8 H5 0.930 yes
C10 H6 0.960 yes
C10 H7 0.960 yes
C10 H8 0.960 yes
C11 H9 0.960 yes
C11 H10 0.960 yes
C11 H11 0.960 yes
C12 H12 0.960 yes
C12 H13 0.960 yes
C12 H14 0.960 yes
C13 H15 0.930 yes
C14 H16 0.930 yes
C18 H17 0.930 yes
C20 H18 0.930 yes
C22 H19 0.960 yes
C22 H20 0.960 yes
C22 H21 0.960 yes
C23 H22 0.960 yes
C23 H23 0.960 yes
C23 H24 0.960 yes
C24 H25 0.960 yes
C24 H26 0.960 yes
C24 H27 0.960 yes
C25 H28 0.930 yes
C26 H29 0.930 yes
C30 H30 0.930 yes
C32 H31 0.930 yes
C34 H32 0.960 yes
C34 H33 0.960 yes
C34 H34 0.960 yes
C35 H35 0.960 yes
C35 H36 0.960 yes
C35 H37 0.960 yes
C36 H38 0.960 yes
C36 H39 0.960 yes
C36 H40 0.960 yes
C39 H41 0.930 yes
C40 H42 0.930 yes
C41 H43 0.930 yes
C43 H44 0.980 yes
C44 H45 0.960 yes
C44 H46 0.960 yes
C44 H47 0.960 yes
C45 H48 0.960 yes
C45 H49 0.960 yes
C45 H50 0.960 yes
C46 H51 0.980 yes
C47 H52 0.960 yes
C47 H53 0.960 yes
C47 H54 0.960 yes
C48 H55 0.960 yes
C48 H56 0.960 yes
C48 H57 0.960 yes
C49 H58 0.970 yes
C49 H59 0.970 yes
B1 H1 1.20(5) yes

loop_
_geom_contact_atom_site_label_1
_geom_contact_atom_site_label_2
_geom_contact_distance
_geom_contact_publ_flag
_geom_contact_site_symmetry_2
Ta1 B1 3.411(4) yes .
Cl1 C16 3.405(5) yes .
Cl1 C21 3.271(5) yes .
Cl1 C24 3.527(6) yes .
Cl1 C28 3.585(4) yes .
Cl1 C29 3.388(4) yes .
Cl1 C34 3.453(5) yes .
Cl2 C1 3.323(4) yes .
Cl2 C33 3.582(4) yes .
Cl2 C36 3.429(5) yes .
N1 N3 3.033(6) yes .
N1 N7 3.032(5) yes .
N2 N8 3.137(5) yes .
N2 N9 3.030(5) yes .
N2 C17 3.418(6) yes .
N2 C21 3.412(5) yes .
N3 N9 2.952(5) yes .
N3 C46 3.542(6) yes .
N7 N8 3.075(4) yes .
N7 C29 3.336(5) yes .
N7 C33 3.488(6) yes .
N7 C34 3.473(5) yes .
N8 C5 3.256(5) yes .
N8 C9 3.411(5) yes .
N8 C10 3.327(5) yes .
N8 C25 3.508(5) yes .
N9 C3 3.536(5) yes .
N9 C13 3.564(6) yes .
N10 C1 3.483(5) yes .
N10 C22 3.563(6) yes .
N10 C43 2.815(5) yes .
N10 C44 3.290(6) yes .
N10 C46 2.987(5) yes .
C1 C46 3.458(6) yes .
C1 C47 3.394(6) yes .
C2 C5 3.497(6) yes .
C2 C9 3.478(6) yes .
C3 C10 2.864(6) yes .
C3 C12 2.939(6) yes .
C4 C7 2.804(6) yes .
C4 B1 3.153(5) yes .
C5 C8 2.786(6) yes .
C6 C9 2.783(6) yes .
C14 C17 3.485(6) yes .
C14 C21 3.371(5) yes .
C14 C24 3.450(6) yes .
C15 C22 2.948(6) yes .
C15 C24 2.920(6) yes .
C16 C19 2.800(6) yes .
C17 C20 2.783(5) yes .
C18 C21 2.792(6) yes .
C22 C37 3.244(7) yes .
C22 C42 3.342(7) yes .
C26 C29 3.423(6) yes .
C26 C33 3.368(6) yes .
C26 C36 3.538(7) yes .
C27 C34 2.924(6) yes .
C27 C36 2.974(7) yes .
C28 C31 2.811(5) yes .
C29 C32 2.786(7) yes .
C30 C33 2.789(6) yes .
C37 C40 2.792(6) yes .
C37 C44 3.194(6) yes .
C38 C41 2.795(6) yes .
C39 C42 2.805(6) yes .
C39 C44 3.377(7) yes .
C39 C45 2.930(6) yes .
C41 C47 3.116(6) yes .
C41 C48 3.027(6) yes .
Cl2 C6 3.491(5) yes 1_455
Cl2 C10 3.395(5) yes 1_455
C6 Cl2 3.491(5) yes 1_655
C7 C36 3.568(6) yes 1_655
C10 Cl2 3.395(5) yes 1_655
C13 C31 3.568(6) yes 1_655
C13 C32 3.464(6) yes 1_655
C20 C49 3.514(7) yes 1_445
C31 C13 3.568(6) yes 1_455
C32 C13 3.464(6) yes 1_455
C36 C7 3.568(6) yes 1_455
C45 C45 3.434(7) yes 2_456
C49 C20 3.514(7) yes 1_665
Ta1 H2 3.4046 yes .
Ta1 H44 3.2560 yes .
Ta1 H46 3.5434 yes .
Ta1 H51 3.3783 yes .
Cl1 H26 3.0793 yes .
Cl1 H33 2.9147 yes .
Cl1 H34 3.5871 yes .
Cl1 H44 2.7437 yes .
Cl2 H2 3.0413 yes .
Cl2 H39 3.1128 yes .
Cl2 H40 3.1660 yes .
Cl2 H46 2.9265 yes .
N1 H8 3.4855 yes .
N1 H16 3.1266 yes .
N2 H1 3.55(4) yes .
N2 H15 3.1128 yes .
N2 H16 3.1555 yes .
N2 H19 3.5406 yes .
N2 H20 3.3544 yes .
N2 H26 3.0162 yes .
N2 H51 3.5509 yes .
N3 H1 3.49(5) yes .
N3 H3 3.1435 yes .
N3 H51 2.5992 yes .
N7 H1 3.54(5) yes .
N7 H28 3.1230 yes .
N7 H29 3.1529 yes .
N7 H34 2.8723 yes .
N7 H39 3.1050 yes .
N8 H2 3.0696 yes .
N8 H3 3.1213 yes .
N8 H6 2.9811 yes .
N8 H8 3.2485 yes .
N8 H12 3.0092 yes .
N8 H51 3.1929 yes .
N9 H12 3.3764 yes .
N9 H29 3.1050 yes .
N9 H34 3.4829 yes .
N10 H2 3.3693 yes .
N10 H19 2.8092 yes .
N10 H44 2.4531 yes .
N10 H46 2.7884 yes .
N10 H51 2.5195 yes .
C1 H6 3.5524 yes .
C1 H51 2.7116 yes .
C1 H53 2.9665 yes .
C1 H54 3.3132 yes .
C2 H6 2.9121 yes .
C2 H12 3.2477 yes .
C2 H14 3.5556 yes .
C2 H51 3.3765 yes .
C2 H53 3.4650 yes .
C2 H54 3.2604 yes .
C3 H1 2.82(5) yes .
C3 H2 3.1179 yes .
C3 H6 2.4787 yes .
C3 H8 3.1717 yes .
C3 H12 2.5760 yes .
C3 H14 3.2388 yes .
C4 H1 2.73(5) yes .
C4 H3 2.9560 yes .
C4 H4 3.2428 yes .
C4 H5 3.2457 yes .
C4 H6 2.6051 yes .
C4 H7 3.2559 yes .
C4 H8 2.9520 yes .
C4 H12 2.6249 yes .
C4 H13 3.2637 yes .
C4 H14 2.9621 yes .
C5 H1 3.16(4) yes .
C6 H5 3.2191 yes .
C6 H6 3.2673 yes .
C6 H7 2.6361 yes .
C6 H8 2.9572 yes .
C6 H9 2.9347 yes .
C6 H10 2.5947 yes .
C6 H11 3.2391 yes .
C8 H4 3.2191 yes .
C8 H9 2.9701 yes .
C8 H10 3.2700 yes .
C8 H11 2.6439 yes .
C8 H12 3.2493 yes .
C8 H13 2.6023 yes .
C8 H14 2.9702 yes .
C9 H1 3.20(5) yes .
C10 H4 2.6771 yes .
C10 H56 2.9277 yes .
C11 H4 2.6305 yes .
C11 H5 2.6901 yes .
C12 H5 2.6613 yes .
C13 H1 2.79(5) yes .
C13 H8 3.5164 yes .
C14 H20 2.9587 yes .
C14 H25 3.2092 yes .
C14 H26 3.2460 yes .
C15 H15 3.1135 yes .
C15 H19 3.2119 yes .
C15 H20 2.6007 yes .
C15 H25 3.0793 yes .
C15 H26 2.6543 yes .
C16 H16 2.8793 yes .
C16 H17 3.2478 yes .
C16 H18 3.2506 yes .
C16 H19 2.9556 yes .
C16 H20 2.6170 yes .
C16 H21 3.2593 yes .
C16 H25 2.8934 yes .
C16 H26 2.7010 yes .
C16 H27 3.3072 yes .
C17 H44 3.5861 yes .
C18 H18 3.2260 yes .
C18 H19 2.9658 yes .
C18 H20 3.2336 yes .
C18 H21 2.5844 yes .
C18 H22 2.6249 yes .
C18 H23 3.2631 yes .
C18 H24 2.9456 yes .
C18 H44 3.5587 yes .
C18 H49 3.0801 yes .
C19 H49 3.3273 yes .
C20 H17 3.2266 yes .
C20 H22 3.2536 yes .
C20 H23 2.6188 yes .
C20 H24 2.9716 yes .
C20 H25 3.0313 yes .
C20 H26 3.2189 yes .
C20 H27 2.5743 yes .
C21 H16 3.5277 yes .
C22 H17 2.6517 yes .
C22 H57 2.8246 yes .
C23 H17 2.6632 yes .
C23 H18 2.6674 yes .
C23 H49 3.3183 yes .
C24 H18 2.6597 yes .
C24 H33 2.9533 yes .
C24 H34 3.5437 yes .
C25 H1 2.78(5) yes .
C25 H12 3.2480 yes .
C25 H34 3.5325 yes .
C26 H34 2.9447 yes .
C26 H39 3.0235 yes .
C27 H28 3.1101 yes .
C27 H33 3.5061 yes .
C27 H34 2.4425 yes .
C27 H38 3.4760 yes .
C27 H39 2.5242 yes .
C28 H29 2.8557 yes .
C28 H30 3.2429 yes .
C28 H31 3.2501 yes .
C28 H32 3.1714 yes .
C28 H33 3.1147 yes .
C28 H34 2.5859 yes .
C28 H38 3.1009 yes .
C28 H39 2.6165 yes .
C28 H40 3.2185 yes .
C30 H31 3.2259 yes .
C30 H32 2.6867 yes .
C30 H33 2.7820 yes .
C30 H34 3.2827 yes .
C30 H35 3.3006 yes .
C30 H36 2.8388 yes .
C30 H37 2.7214 yes .
C32 H30 3.2273 yes .
C32 H35 2.5744 yes .
C32 H36 3.0804 yes .
C32 H37 3.1926 yes .
C32 H38 2.8168 yes .
C32 H39 3.2797 yes .
C32 H40 2.6590 yes .
C33 H29 3.4759 yes .
C34 H26 3.0259 yes .
C34 H27 3.4178 yes .
C34 H30 2.6271 yes .
C35 H30 2.6749 yes .
C35 H31 2.6694 yes .
C36 H31 2.6263 yes .
C37 H19 2.3365 yes .
C37 H41 3.2643 yes .
C37 H43 3.2582 yes .
C37 H44 2.6166 yes .
C37 H46 2.9437 yes .
C37 H47 3.4805 yes .
C37 H51 2.6104 yes .
C37 H53 3.4946 yes .
C38 H19 2.9373 yes .
C38 H42 3.2489 yes .
C38 H45 3.3005 yes .
C38 H46 2.6692 yes .
C38 H47 2.6221 yes .
C38 H48 2.7867 yes .
C38 H49 2.6986 yes .
C38 H50 3.3541 yes .
C39 H19 3.4038 yes .
C39 H43 3.2376 yes .
C39 H44 3.2508 yes .
C39 H47 3.1658 yes .
C39 H48 2.7925 yes .
C39 H49 2.9190 yes .
C40 H19 3.4200 yes .
C41 H19 2.9733 yes .
C41 H41 3.2390 yes .
C41 H51 3.2938 yes .
C41 H52 2.8429 yes .
C41 H53 3.4006 yes .
C41 H55 2.7213 yes .
C41 H57 3.2997 yes .
C42 H19 2.3984 yes .
C42 H42 3.2561 yes .
C42 H52 2.7143 yes .
C42 H53 2.7085 yes .
C42 H54 3.3483 yes .
C42 H55 2.6937 yes .
C42 H56 3.3448 yes .
C42 H57 2.7271 yes .
C43 H41 2.6899 yes .
C44 H41 3.5053 yes .
C44 H48 2.6493 yes .
C44 H49 3.3255 yes .
C44 H50 2.7080 yes .
C45 H24 3.4352 yes .
C45 H41 2.5921 yes .
C45 H45 2.6186 yes .
C45 H46 3.3197 yes .
C45 H47 2.7470 yes .
C46 H2 3.4832 yes .
C46 H6 3.4109 yes .
C46 H19 3.0431 yes .
C46 H43 2.6305 yes .
C47 H2 3.2365 yes .
C47 H6 3.5058 yes .
C47 H43 2.9782 yes .
C47 H55 2.7278 yes .
C47 H56 2.6349 yes .
C47 H57 3.3303 yes .
C48 H6 3.2200 yes .
C48 H8 3.5906 yes .
C48 H19 3.0780 yes .
C48 H20 3.3543 yes .
C48 H43 2.8328 yes .
C48 H52 2.7123 yes .
C48 H53 3.3293 yes .
C48 H54 2.6554 yes .
B1 H8 3.4986 yes .
B1 H12 3.4272 yes .
B1 H15 2.8545 yes .
B1 H28 2.8482 yes .
H1 H8 3.2692 yes .
H1 H12 3.2947 yes .
H1 H15 2.6552 yes .
H1 H28 2.6360 yes .
H2 H3 2.4873 yes .
H2 H51 2.9049 yes .
H2 H53 2.5813 yes .
H2 H54 3.3463 yes .
H3 H6 3.2374 yes .
H3 H14 3.5232 yes .
H3 H53 3.5406 yes .
H3 H54 3.2690 yes .
H4 H6 3.5187 yes .
H4 H7 2.4735 yes .
H4 H8 3.0313 yes .
H4 H9 2.9952 yes .
H4 H10 2.4084 yes .
H4 H11 3.4712 yes .
H5 H9 3.0514 yes .
H5 H10 3.5273 yes .
H5 H11 2.4871 yes .
H5 H12 3.4950 yes .
H5 H13 2.4325 yes .
H5 H14 3.0382 yes .
H6 H51 3.0252 yes .
H6 H54 2.7951 yes .
H6 H56 2.4485 yes .
H6 H57 3.5680 yes .
H7 H56 2.9801 yes .
H8 H15 3.3322 yes .
H8 H56 2.8812 yes .
H8 H57 3.5445 yes .
H12 H28 3.1133 yes .
H13 H28 3.5163 yes .
H15 H16 2.4928 yes .
H16 H20 3.1200 yes .
H16 H25 3.1648 yes .
H17 H19 3.0246 yes .
H17 H20 3.4878 yes .
H17 H21 2.4237 yes .
H17 H22 2.4558 yes .
H17 H23 3.5080 yes .
H17 H24 3.0128 yes .
H17 H49 2.8136 yes .
H18 H22 3.4924 yes .
H18 H23 2.4393 yes .
H18 H24 3.0600 yes .
H18 H25 3.1476 yes .
H18 H26 3.4334 yes .
H18 H27 2.3713 yes .
H19 H43 3.5334 yes .
H19 H51 3.1203 yes .
H19 H55 3.3845 yes .
H19 H57 2.4579 yes .
H20 H57 2.4383 yes .
H21 H57 3.1878 yes .
H22 H49 3.4511 yes .
H24 H49 2.7575 yes .
H24 H50 3.2423 yes .
H26 H32 3.5975 yes .
H26 H33 2.4533 yes .
H26 H34 2.7464 yes .
H27 H33 2.6082 yes .
H27 H34 3.5252 yes .
H28 H29 2.4815 yes .
H29 H34 3.3194 yes .
H29 H38 3.5881 yes .
H29 H39 3.3023 yes .
H30 H32 2.5995 yes .
H30 H33 2.7254 yes .
H30 H34 3.5393 yes .
H30 H35 3.5719 yes .
H30 H36 2.8367 yes .
H30 H37 2.6176 yes .
H31 H35 2.3647 yes .
H31 H36 3.2312 yes .
H31 H37 3.3895 yes .
H31 H38 2.7948 yes .
H31 H39 3.5293 yes .
H31 H40 2.5343 yes .
H41 H42 2.3089 yes .
H41 H44 3.5047 yes .
H41 H47 3.1914 yes .
H41 H48 2.2253 yes .
H41 H49 2.5718 yes .
H41 H50 3.5334 yes .
H42 H43 2.3061 yes .
H43 H51 3.5556 yes .
H43 H52 2.4724 yes .
H43 H53 3.4435 yes .
H43 H55 2.2749 yes .
H43 H57 3.2699 yes .
H44 H45 2.3739 yes .
H44 H46 2.3030 yes .
H44 H47 2.8258 yes .
H44 H48 2.8177 yes .
H44 H49 2.3634 yes .
H44 H50 2.2935 yes .
H45 H48 2.8144 yes .
H45 H49 3.5204 yes .
H45 H50 2.4780 yes .
H46 H48 3.5535 yes .
H46 H50 3.5358 yes .
H47 H48 2.5527 yes .
H47 H49 3.5889 yes .
H47 H50 3.0922 yes .
H51 H52 2.8339 yes .
H51 H53 2.3379 yes .
H51 H54 2.3525 yes .
H51 H55 2.8234 yes .
H51 H56 2.3540 yes .
H51 H57 2.3130 yes .
H52 H55 2.5884 yes .
H52 H56 2.9300 yes .
H53 H56 3.5062 yes .
H54 H55 2.9828 yes .
H54 H56 2.4280 yes .
H54 H57 3.5136 yes .
Cl1 H58 3.0540 yes 1_445
Cl2 H4 3.1488 yes 1_455
Cl2 H7 3.4585 yes 1_455
Cl2 H8 2.7574 yes 1_455
Cl2 H15 2.9698 yes 1_455
Cl3 H14 2.8923 yes .
Cl3 H16 3.3555 yes 1_565
Cl3 H30 3.0779 yes 1_665
Cl3 H32 3.1202 yes 2_565
Cl3 H33 3.4369 yes 1_665
Cl4 H3 3.2318 yes .
Cl4 H10 3.4520 yes 1_455
Cl4 H14 3.4967 yes .
Cl4 H16 3.0752 yes 1_565
Cl4 H24 3.5825 yes 1_665
Cl4 H41 3.3675 yes 2_566
Cl4 H42 3.2082 yes 2_566
Cl4 H50 3.2016 yes 1_665
N1 H31 3.5992 yes 1_655
N9 H31 3.2478 yes 1_655
N9 H35 3.3082 yes 1_655
C1 H4 3.3632 yes 1_455
C2 H42 3.4115 yes 2_566
C4 H23 3.3276 yes 1_665
C4 H40 3.5077 yes 1_655
C4 H59 3.4479 yes .
C5 H23 2.8583 yes 1_665
C5 H40 3.3395 yes 1_655
C6 H18 3.3535 yes 1_665
C6 H23 2.9254 yes 1_665
C6 H39 3.5934 yes 1_655
C6 H40 3.0944 yes 1_655
C6 H43 3.5938 yes 2_666
C7 H18 2.8426 yes 1_665
C7 H23 3.4544 yes 1_665
C7 H39 3.4355 yes 1_655
C7 H40 3.0403 yes 1_655
C8 H18 3.0254 yes 1_665
C8 H40 3.2244 yes 1_655
C8 H59 3.3231 yes .
C9 H40 3.4693 yes 1_655
C9 H59 2.9906 yes .
C10 H23 3.3539 yes 1_665
C10 H43 3.1709 yes 2_666
C10 H52 3.4802 yes 2_666
C10 H55 3.0650 yes 2_666
C11 H18 3.1658 yes 1_665
C11 H25 3.5809 yes 1_665
C11 H27 3.4529 yes 1_665
C11 H29 3.4922 yes 2_665
C11 H39 3.4936 yes 1_655
C12 H29 3.1191 yes 2_565
C12 H59 3.2258 yes .
C13 H31 3.4853 yes 1_655
C13 H36 3.3313 yes 1_655
C13 H45 3.2439 yes 1_655
C14 H36 3.4084 yes 1_655
C14 H45 2.8808 yes 1_655
C15 H45 3.5511 yes 1_655
C18 H17 3.4906 yes 2_556
C18 H21 3.1787 yes 2_556
C19 H42 3.5918 yes 2_556
C19 H58 3.2249 yes 1_445
C19 H59 3.4372 yes 1_445
C20 H10 3.5659 yes 1_445
C20 H11 3.5042 yes 1_445
C20 H58 3.0291 yes 1_445
C20 H59 3.1193 yes 1_445
C22 H17 3.2430 yes 2_556
C22 H22 3.2412 yes 2_556
C22 H45 3.3172 yes 1_655
C23 H21 3.3758 yes 2_556
C23 H43 3.5426 yes 2_556
C23 H58 3.3987 yes 1_445
C23 H59 3.1729 yes 1_445
C24 H11 3.0928 yes 1_445
C24 H36 3.2143 yes 1_655
C24 H37 3.3714 yes 2_455
C25 H9 3.5669 yes 2_665
C25 H29 3.5959 yes 2_565
C25 H31 2.9577 yes 1_655
C25 H35 3.0523 yes 1_655
C25 H38 3.0115 yes 2_565
C26 H9 3.2080 yes 2_665
C26 H12 3.5966 yes 2_565
C26 H13 3.4502 yes 2_565
C26 H29 3.4947 yes 2_565
C26 H35 3.4883 yes 1_655
C27 H13 3.5903 yes 2_565
C28 H13 2.9108 yes 2_565
C29 H13 3.2094 yes 2_565
C30 H13 3.4503 yes 2_565
C30 H30 3.4321 yes 2_455
C30 H32 3.4624 yes 2_455
C31 H5 2.9870 yes 2_565
C31 H13 3.4179 yes 2_565
C31 H15 3.1874 yes 1_455
C32 H1 3.02(5) yes 1_455
C32 H5 3.0565 yes 2_565
C32 H13 3.0565 yes 2_565
C32 H15 2.9097 yes 1_455
C32 H28 3.3825 yes 1_455
C33 H1 3.48(5) yes 1_455
C33 H13 2.7880 yes 2_565
C33 H15 3.2333 yes 1_455
C34 H30 3.2314 yes 2_455
C34 H37 3.4055 yes 2_455
C35 H5 3.2091 yes 2_565
C35 H11 3.5246 yes 2_565
C35 H26 3.5691 yes 1_455
C35 H27 3.5248 yes 2_455
C35 H32 3.5114 yes 2_455
C35 H34 3.5290 yes 1_455
C36 H1 3.28(5) yes 1_455
C36 H9 3.2923 yes 1_455
C36 H13 3.4631 yes 2_565
C36 H28 3.0048 yes 2_565
C37 H53 3.4268 yes 2_566
C39 H3 3.5654 yes 2_566
C40 H2 3.3626 yes 2_566
C40 H3 3.1723 yes 2_566
C40 H22 3.4503 yes 2_556
C40 H53 3.3942 yes 2_566
C41 H2 3.2553 yes 2_566
C41 H7 3.1599 yes 2_666
C41 H22 3.1831 yes 2_556
C41 H53 3.0655 yes 2_566
C42 H53 3.0833 yes 2_566
C44 H20 3.1143 yes 1_455
C44 H52 3.5790 yes 2_566
C44 H56 3.5941 yes 1_455
C44 H57 2.9764 yes 1_455
C45 H48 2.8951 yes 2_456
C45 H49 3.2534 yes 2_456
C45 H58 3.5277 yes 1_445
C47 H7 3.5259 yes 2_666
C47 H47 3.5040 yes 2_566
C47 H53 3.2092 yes 2_566
C47 H56 3.4453 yes 2_666
C48 H7 3.3000 yes 2_666
C48 H47 3.0517 yes 1_655
C48 H54 3.4312 yes 2_666
C48 H56 3.1261 yes 2_666
C49 H14 3.0133 yes .
C49 H16 3.3334 yes 1_565
C49 H18 3.1734 yes 1_665
C49 H24 3.1525 yes 1_665
C49 H50 3.5018 yes 1_665
B1 H31 3.1407 yes 1_655
H1 C32 3.02(5) yes 1_655
H1 C33 3.48(5) yes 1_655
H1 C36 3.28(5) yes 1_655
H1 H31 2.4190 yes 1_655
H1 H40 2.4668 yes 1_655
H2 C40 3.3626 yes 2_566
H2 C41 3.2553 yes 2_566
H2 H4 2.8797 yes 1_455
H2 H7 3.5914 yes 1_455
H2 H42 3.2050 yes 2_566
H2 H43 2.9936 yes 2_566
H2 H52 3.4644 yes 2_566
H3 Cl4 3.2318 yes .
H3 C39 3.5654 yes 2_566
H3 C40 3.1723 yes 2_566
H3 H41 3.4736 yes 2_566
H3 H42 2.7751 yes 2_566
H3 H59 3.4166 yes .
H4 Cl2 3.1488 yes 1_655
H4 C1 3.3632 yes 1_655
H4 H2 2.8797 yes 1_655
H4 H23 3.1640 yes 1_665
H4 H40 3.5013 yes 1_655
H4 H42 3.2309 yes 2_666
H4 H43 3.0008 yes 2_666
H5 C31 2.9870 yes 2_565
H5 C32 3.0565 yes 2_565
H5 C35 3.2091 yes 2_565
H5 H18 3.2238 yes 1_665
H5 H27 3.3933 yes 1_665
H5 H31 3.1047 yes 2_565
H5 H35 3.0944 yes 2_565
H5 H37 3.0077 yes 2_565
H5 H59 3.5420 yes .
H6 H23 3.4124 yes 1_665
H6 H55 2.8579 yes 2_666
H7 Cl2 3.4585 yes 1_655
H7 C41 3.1599 yes 2_666
H7 C47 3.5259 yes 2_666
H7 C48 3.3000 yes 2_666
H7 H2 3.5914 yes 1_655
H7 H23 3.1485 yes 1_665
H7 H43 2.2353 yes 2_666
H7 H52 2.7205 yes 2_666
H7 H55 2.4222 yes 2_666
H8 Cl2 2.7574 yes 1_655
H8 H46 3.0070 yes 1_655
H8 H52 3.4989 yes 2_666
H9 C25 3.5669 yes 2_665
H9 C26 3.2080 yes 2_665
H9 C36 3.2923 yes 1_655
H9 H12 3.4042 yes 1_655
H9 H14 3.5591 yes 1_655
H9 H28 3.3362 yes 2_665
H9 H29 2.6178 yes 2_665
H9 H38 3.2468 yes 1_655
H9 H39 2.7767 yes 1_655
H9 H40 3.3343 yes 1_655
H10 Cl4 3.4520 yes 1_655
H10 C20 3.5659 yes 1_665
H10 H14 3.4312 yes 1_655
H10 H18 3.1654 yes 1_665
H10 H25 3.5024 yes 1_665
H10 H42 3.5092 yes 2_666
H11 C20 3.5042 yes 1_665
H11 C24 3.0928 yes 1_665
H11 C35 3.5246 yes 2_565
H11 H18 2.9300 yes 1_665
H11 H25 2.8176 yes 1_665
H11 H27 2.6218 yes 1_665
H11 H35 3.0644 yes 2_565
H11 H37 3.1216 yes 2_565
H12 C26 3.5966 yes 2_565
H12 H9 3.4042 yes 1_455
H12 H29 2.7291 yes 2_565
H13 C26 3.4502 yes 2_565
H13 C27 3.5903 yes 2_565
H13 C28 2.9108 yes 2_565
H13 C29 3.2094 yes 2_565
H13 C30 3.4503 yes 2_565
H13 C31 3.4179 yes 2_565
H13 C32 3.0565 yes 2_565
H13 C33 2.7880 yes 2_565
H13 C36 3.4631 yes 2_565
H13 H29 2.8443 yes 2_565
H13 H31 3.5158 yes 2_565
H13 H38 3.1160 yes 2_565
H14 Cl3 2.8923 yes .
H14 Cl4 3.4967 yes .
H14 C49 3.0133 yes .
H14 H9 3.5591 yes 1_455
H14 H10 3.4312 yes 1_455
H14 H29 3.2935 yes 2_565
H14 H59 2.5974 yes .
H15 Cl2 2.9698 yes 1_655
H15 C31 3.1874 yes 1_655
H15 C32 2.9097 yes 1_655
H15 C33 3.2333 yes 1_655
H15 H31 3.0814 yes 1_655
H15 H36 3.4958 yes 1_655
H15 H40 3.4628 yes 1_655
H15 H45 3.3977 yes 1_655
H16 Cl3 3.3555 yes 1_545
H16 Cl4 3.0752 yes 1_545
H16 C49 3.3334 yes 1_545
H16 H45 2.7774 yes 1_655
H16 H50 3.3857 yes 1_655
H16 H58 3.1674 yes 1_545
H17 C18 3.4906 yes 2_556
H17 C22 3.2430 yes 2_556
H17 H17 2.7453 yes 2_556
H17 H19 3.5823 yes 2_556
H17 H21 2.3230 yes 2_556
H18 C6 3.3535 yes 1_445
H18 C7 2.8426 yes 1_445
H18 C8 3.0254 yes 1_445
H18 C11 3.1658 yes 1_445
H18 C49 3.1734 yes 1_445
H18 H5 3.2238 yes 1_445
H18 H10 3.1654 yes 1_445
H18 H11 2.9300 yes 1_445
H18 H58 2.9439 yes 1_445
H18 H59 2.6028 yes 1_445
H19 H17 3.5823 yes 2_556
H19 H22 3.2197 yes 2_556
H20 C44 3.1143 yes 1_655
H20 H22 3.4955 yes 2_556
H20 H45 2.3736 yes 1_655
H20 H47 3.0395 yes 1_655
H20 H48 3.4933 yes 1_655
H20 H50 3.2685 yes 1_655
H21 C18 3.1787 yes 2_556
H21 C23 3.3758 yes 2_556
H21 H17 2.3230 yes 2_556
H21 H22 2.5630 yes 2_556
H22 C22 3.2412 yes 2_556
H22 C40 3.4503 yes 2_556
H22 C41 3.1831 yes 2_556
H22 H19 3.2197 yes 2_556
H22 H20 3.4955 yes 2_556
H22 H21 2.5630 yes 2_556
H22 H42 3.4541 yes 2_556
H22 H43 3.0124 yes 2_556
H22 H55 3.0736 yes 2_556
H22 H57 3.3467 yes 2_556
H23 C4 3.3276 yes 1_445
H23 C5 2.8583 yes 1_445
H23 C6 2.9254 yes 1_445
H23 C7 3.4544 yes 1_445
H23 C10 3.3539 yes 1_445
H23 H4 3.1640 yes 1_445
H23 H6 3.4124 yes 1_445
H23 H7 3.1485 yes 1_445
H23 H43 3.2213 yes 2_556
H23 H55 3.5529 yes 2_556
H23 H59 2.9703 yes 1_445
H24 Cl4 3.5825 yes 1_445
H24 C49 3.1525 yes 1_445
H24 H41 3.5834 yes 2_456
H24 H48 3.3203 yes 2_456
H24 H58 2.8686 yes 1_445
H24 H59 2.7748 yes 1_445
H25 C11 3.5809 yes 1_445
H25 H10 3.5024 yes 1_445
H25 H11 2.8176 yes 1_445
H25 H36 2.8217 yes 1_655
H25 H37 3.5042 yes 2_455
H26 C35 3.5691 yes 1_655
H26 H36 2.7458 yes 1_655
H26 H37 3.5728 yes 2_455
H27 C11 3.4529 yes 1_445
H27 C35 3.5248 yes 2_455
H27 H5 3.3933 yes 1_445
H27 H11 2.6218 yes 1_445
H27 H37 2.6048 yes 2_455
H28 C32 3.3825 yes 1_655
H28 C36 3.0048 yes 2_565
H28 H9 3.3362 yes 2_665
H28 H29 3.5609 yes 2_565
H28 H31 2.4600 yes 1_655
H28 H35 3.1186 yes 1_655
H28 H38 2.1577 yes 2_565
H28 H39 3.0934 yes 2_565
H29 C11 3.4922 yes 2_665
H29 C12 3.1191 yes 2_565
H29 C25 3.5959 yes 2_565
H29 C26 3.4947 yes 2_565
H29 H9 2.6178 yes 2_665
H29 H12 2.7291 yes 2_565
H29 H13 2.8443 yes 2_565
H29 H14 3.2935 yes 2_565
H29 H28 3.5609 yes 2_565
H29 H29 3.3872 yes 2_565
H29 H38 3.5730 yes 2_565
H29 H39 3.3309 yes 2_565
H30 Cl3 3.0779 yes 1_445
H30 C30 3.4321 yes 2_455
H30 C34 3.2314 yes 2_455
H30 H30 2.6355 yes 2_455
H30 H32 2.5982 yes 2_455
H30 H33 3.1131 yes 2_455
H31 N1 3.5992 yes 1_455
H31 N9 3.2478 yes 1_455
H31 C13 3.4853 yes 1_455
H31 C25 2.9577 yes 1_455
H31 B1 3.1407 yes 1_455
H31 H1 2.4190 yes 1_455
H31 H5 3.1047 yes 2_565
H31 H13 3.5158 yes 2_565
H31 H15 3.0814 yes 1_455
H31 H28 2.4600 yes 1_455
H31 H38 3.3221 yes 2_465
H32 Cl3 3.1202 yes 2_565
H32 C30 3.4624 yes 2_455
H32 C35 3.5114 yes 2_455
H32 H30 2.5982 yes 2_455
H32 H36 3.3113 yes 2_455
H32 H37 2.9828 yes 2_455
H33 Cl3 3.4369 yes 1_445
H33 H30 3.1131 yes 2_455
H33 H37 3.0133 yes 2_455
H34 C35 3.5290 yes 1_655
H34 H35 2.9649 yes 1_655
H34 H36 3.3610 yes 1_655
H35 N9 3.3082 yes 1_455
H35 C25 3.0523 yes 1_455
H35 C26 3.4883 yes 1_455
H35 H5 3.0944 yes 2_565
H35 H11 3.0644 yes 2_565
H35 H28 3.1186 yes 1_455
H35 H34 2.9649 yes 1_455
H36 C13 3.3313 yes 1_455
H36 C14 3.4084 yes 1_455
H36 C24 3.2143 yes 1_455
H36 H15 3.4958 yes 1_455
H36 H25 2.8217 yes 1_455
H36 H26 2.7458 yes 1_455
H36 H32 3.3113 yes 2_455
H36 H34 3.3610 yes 1_455
H37 C24 3.3714 yes 2_455
H37 C34 3.4055 yes 2_455
H37 H5 3.0077 yes 2_565
H37 H11 3.1216 yes 2_565
H37 H25 3.5042 yes 2_455
H37 H26 3.5728 yes 2_455
H37 H27 2.6048 yes 2_455
H37 H32 2.9828 yes 2_455
H37 H33 3.0133 yes 2_455
H38 C25 3.0115 yes 2_565
H38 H9 3.2468 yes 1_455
H38 H13 3.1160 yes 2_565
H38 H28 2.1577 yes 2_565
H38 H29 3.5730 yes 2_565
H38 H31 3.3221 yes 2_465
H38 H38 3.5656 yes 2_465
H39 C6 3.5934 yes 1_455
H39 C7 3.4355 yes 1_455
H39 C11 3.4936 yes 1_455
H39 H9 2.7767 yes 1_455
H39 H28 3.0934 yes 2_565
H39 H29 3.3309 yes 2_565
H40 C4 3.5077 yes 1_455
H40 C5 3.3395 yes 1_455
H40 C6 3.0944 yes 1_455
H40 C7 3.0403 yes 1_455
H40 C8 3.2244 yes 1_455
H40 C9 3.4693 yes 1_455
H40 H1 2.4668 yes 1_455
H40 H4 3.5013 yes 1_455
H40 H9 3.3343 yes 1_455
H40 H15 3.4628 yes 1_455
H41 Cl4 3.3675 yes 2_566
H41 H3 3.4736 yes 2_566
H41 H24 3.5834 yes 2_456
H41 H50 3.3249 yes 2_456
H42 Cl4 3.2082 yes 2_566
H42 C2 3.4115 yes 2_566
H42 C19 3.5918 yes 2_556
H42 H2 3.2050 yes 2_566
H42 H3 2.7751 yes 2_566
H42 H4 3.2309 yes 2_666
H42 H10 3.5092 yes 2_666
H42 H22 3.4541 yes 2_556
H43 C6 3.5938 yes 2_666
H43 C10 3.1709 yes 2_666
H43 C23 3.5426 yes 2_556
H43 H2 2.9936 yes 2_566
H43 H4 3.0008 yes 2_666
H43 H7 2.2353 yes 2_666
H43 H22 3.0124 yes 2_556
H43 H23 3.2213 yes 2_556
H43 H53 3.3719 yes 2_566
H44 H58 3.2275 yes 1_445
H45 C13 3.2439 yes 1_455
H45 C14 2.8808 yes 1_455
H45 C15 3.5511 yes 1_455
H45 C22 3.3172 yes 1_455
H45 H15 3.3977 yes 1_455
H45 H16 2.7774 yes 1_455
H45 H20 2.3736 yes 1_455
H45 H57 2.8004 yes 1_455
H46 H8 3.0070 yes 1_455
H46 H52 3.0423 yes 2_566
H46 H54 3.5337 yes 2_566
H46 H56 3.4842 yes 1_455
H46 H57 3.2554 yes 1_455
H47 C47 3.5040 yes 2_566
H47 C48 3.0517 yes 1_455
H47 H20 3.0395 yes 1_455
H47 H52 3.2406 yes 2_566
H47 H54 2.9728 yes 2_566
H47 H55 3.2056 yes 1_455
H47 H56 3.0521 yes 1_455
H47 H57 2.4402 yes 1_455
H48 C45 2.8951 yes 2_456
H48 H20 3.4933 yes 1_455
H48 H24 3.3203 yes 2_456
H48 H48 2.6099 yes 2_456
H48 H49 2.5608 yes 2_456
H48 H50 3.0496 yes 2_456
H49 C45 3.2534 yes 2_456
H49 H48 2.5608 yes 2_456
H49 H49 3.3495 yes 2_456
H49 H50 3.3918 yes 2_456
H49 H58 3.5176 yes 1_445
H50 Cl4 3.2016 yes 1_445
H50 C49 3.5018 yes 1_445
H50 H16 3.3857 yes 1_455
H50 H20 3.2685 yes 1_455
H50 H41 3.3249 yes 2_456
H50 H48 3.0496 yes 2_456
H50 H49 3.3918 yes 2_456
H50 H58 2.8904 yes 1_445
H52 C10 3.4802 yes 2_666
H52 C44 3.5790 yes 2_566
H52 H2 3.4644 yes 2_566
H52 H7 2.7205 yes 2_666
H52 H8 3.4989 yes 2_666
H52 H46 3.0423 yes 2_566
H52 H47 3.2406 yes 2_566
H52 H53 3.0568 yes 2_566
H52 H56 3.1719 yes 2_666
H53 C37 3.4268 yes 2_566
H53 C40 3.3942 yes 2_566
H53 C41 3.0655 yes 2_566
H53 C42 3.0833 yes 2_566
H53 C47 3.2092 yes 2_566
H53 H43 3.3719 yes 2_566
H53 H52 3.0568 yes 2_566
H53 H53 2.6440 yes 2_566
H54 C48 3.4312 yes 2_666
H54 H46 3.5337 yes 2_566
H54 H47 2.9728 yes 2_566
H54 H55 3.1301 yes 2_666
H54 H56 2.9837 yes 2_666
H55 C10 3.0650 yes 2_666
H55 H6 2.8579 yes 2_666
H55 H7 2.4222 yes 2_666
H55 H22 3.0736 yes 2_556
H55 H23 3.5529 yes 2_556
H55 H47 3.2056 yes 1_655
H55 H54 3.1301 yes 2_666
H55 H56 2.8472 yes 2_666
H56 C44 3.5941 yes 1_655
H56 C47 3.4453 yes 2_666
H56 C48 3.1261 yes 2_666
H56 H46 3.4842 yes 1_655
H56 H47 3.0521 yes 1_655
H56 H52 3.1719 yes 2_666
H56 H54 2.9837 yes 2_666
H56 H55 2.8472 yes 2_666
H56 H56 2.5820 yes 2_666
H57 C44 2.9764 yes 1_655
H57 H22 3.3467 yes 2_556
H57 H45 2.8004 yes 1_655
H57 H46 3.2554 yes 1_655
H57 H47 2.4402 yes 1_655
H58 Cl1 3.0540 yes 1_665
H58 C19 3.2249 yes 1_665
H58 C20 3.0291 yes 1_665
H58 C23 3.3987 yes 1_665
H58 C45 3.5277 yes 1_665
H58 H16 3.1674 yes 1_565
H58 H18 2.9439 yes 1_665
H58 H24 2.8686 yes 1_665
H58 H44 3.2275 yes 1_665
H58 H49 3.5176 yes 1_665
H58 H50 2.8904 yes 1_665
H59 C4 3.4479 yes .
H59 C8 3.3231 yes .
H59 C9 2.9906 yes .
H59 C12 3.2258 yes .
H59 C19 3.4372 yes 1_665
H59 C20 3.1193 yes 1_665
H59 C23 3.1729 yes 1_665
H59 H3 3.4166 yes .
H59 H5 3.5420 yes .
H59 H14 2.5974 yes .
H59 H18 2.6028 yes 1_665
H59 H23 2.9703 yes 1_665
H59 H24 2.7748 yes 1_665

loop_
_geom_torsion_atom_site_label_1
_geom_torsion_atom_site_label_2
_geom_torsion_atom_site_label_3
_geom_torsion_atom_site_label_4
_geom_torsion
_geom_torsion_publ_flag
Cl1 Ta1 N2 N1 137.1(3) no
Cl1 Ta1 N2 C15 -44.9(3) no
Cl1 Ta1 N3 N8 -52.2(6) no
Cl1 Ta1 N3 C1 127.3(4) no
Cl1 Ta1 N7 N9 -140.2(3) no
Cl1 Ta1 N7 C27 50.6(4) no
Cl1 Ta1 N10 C37 70(8) no
Cl2 Ta1 N2 N1 26.7(5) no
Cl2 Ta1 N2 C15 -155.4(3) no
Cl2 Ta1 N3 N8 -136.3(3) no
Cl2 Ta1 N3 C1 43.2(4) no
Cl2 Ta1 N7 N9 125.7(3) no
Cl2 Ta1 N7 C27 -43.5(4) no
Cl2 Ta1 N10 C37 166(8) no
N2 Ta1 N3 N8 29.6(3) no
N2 Ta1 N3 C1 -150.9(4) no
N3 Ta1 N2 N1 -27.5(3) no
N3 Ta1 N2 C15 150.5(4) no
N2 Ta1 N7 N9 -47.3(3) no
N2 Ta1 N7 C27 143.5(4) no
N7 Ta1 N2 N1 50.5(3) no
N7 Ta1 N2 C15 -131.5(4) no
N2 Ta1 N10 C37 -23(8) no
N10 Ta1 N2 N1 -120.2(3) no
N10 Ta1 N2 C15 57.8(4) no
N3 Ta1 N7 N9 40.8(3) no
N3 Ta1 N7 C27 -128.5(4) no
N7 Ta1 N3 N8 -48.6(3) no
N7 Ta1 N3 C1 130.9(4) no
N3 Ta1 N10 C37 -109(8) no
N10 Ta1 N3 N8 125.2(3) no
N10 Ta1 N3 C1 -55.3(4) no
N7 Ta1 N10 C37 -77(8) no
N10 Ta1 N7 N9 7.9(9) no
N10 Ta1 N7 C27 -161.4(7) no
N2 N1 C13 C14 1.4(4) no
C13 N1 N2 Ta1 177.5(3) no
C13 N1 N2 C15 -1.0(4) no
N2 N1 B1 N8 62.8(4) no
N2 N1 B1 N9 -53.7(5) no
B1 N1 N2 Ta1 -11.3(4) no
B1 N1 N2 C15 170.2(3) no
C13 N1 B1 N8 -127.7(4) no
C13 N1 B1 N9 115.9(4) no
B1 N1 C13 C14 -169.4(3) no
Ta1 N2 C15 C14 -178.0(3) no
Ta1 N2 C15 C16 5.5(6) no
N1 N2 C15 C14 0.2(4) no
N1 N2 C15 C16 -176.3(4) no
Ta1 N3 N8 C3 179.2(3) no
Ta1 N3 N8 B1 8.3(5) no
Ta1 N3 C1 C2 -179.3(3) no
N8 N3 C1 C2 0.3(5) no
C1 N3 N8 C3 -0.4(5) no
C1 N3 N8 B1 -171.3(4) no
Ta1 N7 N9 C25 -171.9(3) no
Ta1 N7 N9 B1 4.5(5) no
Ta1 N7 C27 C26 169.6(3) no
Ta1 N7 C27 C28 -14.1(7) no
N9 N7 C27 C26 -0.4(5) no
N9 N7 C27 C28 175.8(4) no
C27 N7 N9 C25 0.5(5) no
C27 N7 N9 B1 176.9(4) no
N3 N8 C3 C2 0.3(5) no
N3 N8 C3 C4 176.6(4) no
N3 N8 B1 N1 -59.6(5) no
N3 N8 B1 N9 58.1(4) no
C3 N8 B1 N1 131.7(4) no
C3 N8 B1 N9 -110.7(4) no
B1 N8 C3 C2 169.8(4) no
B1 N8 C3 C4 -14.0(7) no
N7 N9 C25 C26 -0.4(5) no
N7 N9 B1 N1 54.6(5) no
N7 N9 B1 N8 -63.9(5) no
C25 N9 B1 N1 -129.6(4) no
C25 N9 B1 N8 111.8(5) no
B1 N9 C25 C26 -176.6(4) no
Ta1 N10 C37 C38 -92(8) no
Ta1 N10 C37 C42 87(8) no
N3 C1 C2 C3 -0.1(5) no
C1 C2 C3 N8 -0.2(5) no
C1 C2 C3 C4 -176.0(4) no
N8 C3 C4 C5 -81.0(5) no
N8 C3 C4 C9 98.2(5) no
C2 C3 C4 C5 94.3(6) no
C2 C3 C4 C9 -86.5(6) no
C3 C4 C5 C6 179.0(4) no
C3 C4 C5 C10 -0.2(6) no
C3 C4 C9 C8 -178.6(4) no
C3 C4 C9 C12 -1.4(6) no
C5 C4 C9 C8 0.6(6) no
C5 C4 C9 C12 177.8(4) no
C9 C4 C5 C6 -0.2(6) no
C9 C4 C5 C10 -179.4(4) no
C4 C5 C6 C7 -0.5(6) no
C10 C5 C6 C7 178.6(4) no
C5 C6 C7 C8 0.8(7) no
C5 C6 C7 C11 -178.8(4) no
C6 C7 C8 C9 -0.4(6) no
C11 C7 C8 C9 179.2(4) no
C7 C8 C9 C4 -0.2(6) no
C7 C8 C9 C12 -177.5(4) no
N1 C13 C14 C15 -1.2(5) no
C13 C14 C15 N2 0.6(4) no
C13 C14 C15 C16 177.1(4) no
N2 C15 C16 C17 -89.9(6) no
N2 C15 C16 C21 93.5(6) no
C14 C15 C16 C17 94.1(6) no
C14 C15 C16 C21 -82.5(6) no
C15 C16 C17 C18 177.4(5) no
C15 C16 C17 C22 -6.6(7) no
C15 C16 C21 C20 -178.5(4) no
C15 C16 C21 C24 2.7(7) no
C17 C16 C21 C20 5.0(7) no
C17 C16 C21 C24 -173.9(5) no
C21 C16 C17 C18 -6.1(7) no
C21 C16 C17 C22 169.9(5) no
C16 C17 C18 C19 2.6(8) no
C22 C17 C18 C19 -173.5(5) no
C17 C18 C19 C20 1.9(8) no
C17 C18 C19 C23 -178.4(5) no
C18 C19 C20 C21 -3.1(8) no
C23 C19 C20 C21 177.2(5) no
C19 C20 C21 C16 -0.3(8) no
C19 C20 C21 C24 178.6(5) no
N9 C25 C26 C27 0.1(5) no
C25 C26 C27 N7 0.2(5) no
C25 C26 C27 C28 -176.1(4) no
N7 C27 C28 C29 -83.7(6) no
N7 C27 C28 C33 102.9(5) no
C26 C27 C28 C29 92.0(6) no
C26 C27 C28 C33 -81.4(6) no
C27 C28 C29 C30 -178.4(4) no
C27 C28 C29 C34 -0.7(6) no
C27 C28 C33 C32 177.7(4) no
C27 C28 C33 C36 -3.7(6) no
C29 C28 C33 C32 4.4(6) no
C29 C28 C33 C36 -177.0(4) no
C33 C28 C29 C30 -5.0(6) no
C33 C28 C29 C34 172.7(4) no
C28 C29 C30 C31 2.0(6) no
C34 C29 C30 C31 -175.8(4) no
C29 C30 C31 C32 1.6(6) no
C29 C30 C31 C35 -177.8(4) no
C30 C31 C32 C33 -2.3(6) no
C35 C31 C32 C33 177.1(4) no
C31 C32 C33 C28 -0.7(6) no
C31 C32 C33 C36 -179.3(4) no
N10 C37 C38 C39 175.5(5) no
N10 C37 C38 C43 -7.4(7) no
N10 C37 C42 C41 -176.3(4) no
N10 C37 C42 C46 2.7(7) no
C38 C37 C42 C41 2.3(7) no
C38 C37 C42 C46 -178.6(5) no
C42 C37 C38 C39 -3.2(7) no
C42 C37 C38 C43 173.9(4) no
C37 C38 C39 C40 1.9(8) no
C37 C38 C43 C44 -79.3(5) no
C37 C38 C43 C45 157.3(5) no
C39 C38 C43 C44 97.7(5) no
C39 C38 C43 C45 -25.6(7) no
C43 C38 C39 C40 -175.2(5) no
C38 C39 C40 C41 0.4(8) no
C39 C40 C41 C42 -1.4(8) no
C40 C41 C42 C37 -0.0(8) no
C40 C41 C42 C46 -179.1(5) no
C37 C42 C46 C47 114.1(5) no
C37 C42 C46 C48 -122.8(5) no
C41 C42 C46 C47 -66.9(6) no
C41 C42 C46 C48 56.3(6) no
